data_7203000
loop_
_publ_author_name
'Wang, Su-Na'
'Sun, Ran'
'Wang, Xiao-Shi'
'Li, Yi-Zhi'
'Pan, Yi'
'Bai, Junfeng'
'Scheer, Manfred'
'You, Xiao-Zeng'

_publ_section_title
;
 Versatile lanthanide coordination assemblies due to the synergistic
 effect of lanthanide contraction and flexibility of a flexible
 tricarboxylate ligand
;
_journal_issue 11
_journal_name_full CrystEngComm
_journal_page_first 1051
_journal_paper_doi 10.1039/b708104a
_journal_volume 9
_journal_year 2007
_chemical_formula_moiety 'C9 H10 Ce N3 O8 S3, 2(H2 O)'
_chemical_formula_sum 'C9 H14 Ce N3 O10 S3'
_chemical_formula_weight 560.53
_chemical_name_systematic
;
?
;
_space_group_IT_number 14
_symmetry_cell_setting monoclinic
_symmetry_space_group_name_Hall '-P 2ybc'
_symmetry_space_group_name_H-M 'P 1 21/c 1'
_atom_sites_solution_hydrogens geom
_atom_sites_solution_primary direct
_atom_sites_solution_secondary difmap
_audit_creation_method SHELXL-97
_cell_angle_alpha 90.00
_cell_angle_beta 121.174(4)
_cell_angle_gamma 90.00
_cell_formula_units_Z 4
_cell_length_a 8.8638(8)
_cell_length_b 14.5474(14)
_cell_length_c 15.4248(12)
_cell_measurement_reflns_used 2512
_cell_measurement_temperature 298(2)
_cell_measurement_theta_max 28.00
_cell_measurement_theta_min 2.79
_cell_volume 1701.7(3)
_computing_cell_refinement SMART
_computing_data_collection 'SMART (Bruker, 2000)'
_computing_data_reduction 'SAINT (Bruker, 2000)'
_computing_molecular_graphics SHELXTL
_computing_publication_material SHELXTL
_computing_structure_refinement SHELXTL
_computing_structure_solution 'SHELXTL (Bruker, 2000)'
_diffrn_ambient_temperature 298(2)
_diffrn_measured_fraction_theta_full 0.997
_diffrn_measured_fraction_theta_max 0.997
_diffrn_measurement_device_type 'Bruker Smart Aepex CCD area detector'
_diffrn_measurement_method 'phi and omega scans'
_diffrn_radiation_monochromator graphite
_diffrn_radiation_source 'fine-focus sealed tube'
_diffrn_radiation_type MoK\a
_diffrn_radiation_wavelength 0.71073
_diffrn_reflns_av_R_equivalents 0.0594
_diffrn_reflns_av_sigmaI/netI 0.0548
_diffrn_reflns_limit_h_max 9
_diffrn_reflns_limit_h_min -10
_diffrn_reflns_limit_k_max 17
_diffrn_reflns_limit_k_min -16
_diffrn_reflns_limit_l_max 18
_diffrn_reflns_limit_l_min -13
_diffrn_reflns_number 8497
_diffrn_reflns_theta_full 25.00
_diffrn_reflns_theta_max 25.00
_diffrn_reflns_theta_min 2.08
_exptl_absorpt_coefficient_mu 3.101
_exptl_absorpt_correction_T_max 0.53
_exptl_absorpt_correction_T_min 0.37
_exptl_absorpt_correction_type multi-scan
_exptl_absorpt_process_details 'SADABS, Brucker(2000)'
_exptl_crystal_colour colorless
_exptl_crystal_density_diffrn 2.188
_exptl_crystal_density_method 'not measured'
_exptl_crystal_description block
_exptl_crystal_F_000 1100
_exptl_crystal_size_max 0.33
_exptl_crystal_size_mid 0.28
_exptl_crystal_size_min 0.20
_refine_diff_density_max 1.975
_refine_diff_density_min -1.728
_refine_diff_density_rms 0.191
_refine_ls_extinction_method none
_refine_ls_goodness_of_fit_ref 1.074
_refine_ls_hydrogen_treatment constr
_refine_ls_matrix_type full
_refine_ls_number_parameters 235
_refine_ls_number_reflns 2991
_refine_ls_number_restraints 0
_refine_ls_restrained_S_all 1.074
_refine_ls_R_factor_all 0.0642
_refine_ls_R_factor_gt 0.0442
_refine_ls_shift/su_max 0.000
_refine_ls_shift/su_mean 0.000
_refine_ls_structure_factor_coef Fsqd
_refine_ls_weighting_details 'calc w=1/[\s^2^(Fo^2^)+(0.0668P)^2^+0.2899P] where P=(Fo^2^+2Fc^2^)/3'
_refine_ls_weighting_scheme calc
_refine_ls_wR_factor_gt 0.1230
_refine_ls_wR_factor_ref 0.1333
_reflns_number_gt 2021
_reflns_number_total 2991
_reflns_threshold_expression >2sigma(I)
_cod_data_source_file b708104a.txt
_cod_data_source_block aa
_cod_original_sg_symbol_H-M 'P 21/c'
_cod_database_code 7203000

loop_
_symmetry_equiv_pos_as_xyz
'x, y, z'
'-x, y+1/2, -z+1/2'
'-x, -y, -z'
'x, -y-1/2, z-1/2'

loop_
_atom_site_label
_atom_site_type_symbol
_atom_site_fract_x
_atom_site_fract_y
_atom_site_fract_z
_atom_site_U_iso_or_equiv
_atom_site_adp_type
_atom_site_occupancy
_atom_site_symmetry_multiplicity
_atom_site_calc_flag
_atom_site_refinement_flags
_atom_site_disorder_assembly
_atom_site_disorder_group
Ce1 Ce 0.75316(5) 0.50377(2) 0.50240(3) 0.02082(18) Uani 1 1 d . . .
C1 C 0.7640(10) 0.9736(5) 0.4713(6) 0.0277(17) Uani 1 1 d . . .
C2 C 0.7518(10) 1.1181(5) 0.4164(5) 0.0262(17) Uani 1 1 d . . .
C3 C 0.7299(9) 1.0923(5) 0.5520(5) 0.0267(17) Uani 1 1 d . . .
C4 C 0.7634(11) 0.8055(5) 0.5496(6) 0.039(2) Uani 1 1 d . . .
H4A H 0.8573 0.8249 0.6162 0.058 Uiso 1 1 calc R . .
H4B H 0.6515 0.8230 0.5418 0.058 Uiso 1 1 calc R . .
C5 C 0.7704(10) 0.7028(5) 0.5383(6) 0.0326(18) Uani 1 1 d . . .
C6 C 0.7711(9) 1.1261(5) 0.2428(5) 0.0273(17) Uani 1 1 d . . .
H6A H 0.8181 1.1623 0.2093 0.041 Uiso 1 1 calc R . .
H6B H 0.8542 1.0770 0.2793 0.041 Uiso 1 1 calc R . .
C7 C 0.5971(10) 1.0839(5) 0.1625(5) 0.0260(16) Uani 1 1 d . . .
C8 C 0.7019(9) 1.0430(5) 0.7185(5) 0.0289(17) Uani 1 1 d . . .
H8A H 0.6140 1.0525 0.7371 0.043 Uiso 1 1 calc R . .
H8B H 0.6690 0.9884 0.6764 0.043 Uiso 1 1 calc R . .
C9 C 0.8778(9) 1.0271(5) 0.8128(5) 0.0237(16) Uani 1 1 d . . .
N1 N 0.7687(8) 1.0291(4) 0.4024(4) 0.0291(14) Uani 1 1 d . . .
N2 N 0.7337(7) 1.1544(4) 0.4900(4) 0.0278(15) Uani 1 1 d . . .
N3 N 0.7434(9) 1.0014(4) 0.5469(5) 0.0301(16) Uani 1 1 d . . .
O1 O 0.8548(8) 0.6699(4) 0.5009(5) 0.0441(15) Uani 1 1 d . . .
O2 O 0.6896(8) 0.6526(4) 0.5666(5) 0.0534(17) Uani 1 1 d . . .
O3 O 0.6006(6) 1.0430(4) 0.0908(4) 0.0327(12) Uani 1 1 d . . .
O4 O 0.4628(7) 1.0865(4) 0.1674(4) 0.0350(13) Uani 1 1 d . . .
O5 O 1.0152(7) 1.0256(4) 0.8091(4) 0.0401(14) Uani 1 1 d . . .
O6 O 0.8843(7) 1.0136(3) 0.8968(4) 0.0314(13) Uani 1 1 d . . .
O1W O 0.5382(8) 0.3768(4) 0.3730(5) 0.0560(18) Uani 1 1 d . . .
H1WA H 0.5916 0.3257 0.3937 0.067 Uiso 1 1 d R . .
H1WB H 0.4422 0.3749 0.3727 0.067 Uiso 1 1 d R . .
O2W O 0.9074(8) 0.3431(4) 0.5730(5) 0.0501(16) Uani 1 1 d . . .
H2WA H 0.8431 0.3026 0.5299 0.060 Uiso 1 1 d R . .
H2WB H 1.0093 0.3425 0.5804 0.060 Uiso 1 1 d R . .
O3W O 0.2867(16) 0.1893(6) 0.2486(8) 0.143(5) Uani 1 1 d . . .
H3WD H 0.2505 0.2444 0.2425 0.171 Uiso 1 1 d R . .
H3WB H 0.2844 0.1733 0.1950 0.171 Uiso 1 1 d R . .
O4W O 0.153(5) 0.366(2) 0.2233(15) 0.68(4) Uani 1 1 d . . .
H4WB H 0.0898 0.3932 0.2421 0.815 Uiso 1 1 d R . .
H4WC H 0.1487 0.3948 0.1745 0.815 Uiso 1 1 d R . .
S1 S 0.7892(3) 0.85877(13) 0.45270(17) 0.0389(5) Uani 1 1 d . . .
S2 S 0.7556(3) 1.19837(13) 0.33305(14) 0.0326(5) Uani 1 1 d . . .
S3 S 0.7009(3) 1.14004(14) 0.64617(14) 0.0361(5) Uani 1 1 d . . .

loop_
_atom_site_aniso_label
_atom_site_aniso_U_11
_atom_site_aniso_U_22
_atom_site_aniso_U_33
_atom_site_aniso_U_23
_atom_site_aniso_U_13
_atom_site_aniso_U_12
Ce1 0.0227(3) 0.0232(3) 0.0224(3) 0.00154(16) 0.0158(2) 0.00100(16)
C1 0.024(4) 0.031(4) 0.025(4) -0.002(3) 0.010(3) 0.001(3)
C2 0.036(5) 0.025(4) 0.020(4) 0.003(3) 0.017(3) 0.000(3)
C3 0.029(4) 0.028(4) 0.020(4) 0.000(3) 0.010(3) 0.000(3)
C4 0.046(5) 0.029(4) 0.039(5) -0.001(4) 0.020(4) 0.000(4)
C5 0.027(4) 0.027(4) 0.041(5) -0.002(4) 0.015(4) -0.004(3)
C6 0.030(4) 0.036(4) 0.019(3) 0.001(3) 0.015(3) 0.002(3)
C7 0.031(4) 0.029(4) 0.020(4) 0.003(3) 0.014(3) 0.002(3)
C8 0.025(4) 0.046(5) 0.013(3) 0.003(3) 0.009(3) -0.004(4)
C9 0.015(4) 0.037(4) 0.017(4) 0.000(3) 0.007(3) 0.002(3)
N1 0.039(4) 0.027(3) 0.026(3) -0.001(3) 0.020(3) 0.001(3)
N2 0.038(4) 0.025(3) 0.021(3) -0.001(3) 0.015(3) 0.003(3)
N3 0.036(4) 0.029(4) 0.023(4) 0.002(3) 0.013(3) 0.000(3)
O1 0.048(4) 0.030(3) 0.070(4) 0.000(3) 0.042(3) -0.002(3)
O2 0.067(4) 0.028(3) 0.093(5) -0.006(3) 0.062(4) -0.005(3)
O3 0.027(3) 0.046(3) 0.028(3) -0.014(3) 0.016(3) -0.006(3)
O4 0.026(3) 0.054(4) 0.030(3) -0.009(3) 0.018(2) -0.002(3)
O5 0.030(3) 0.069(4) 0.028(3) 0.012(3) 0.020(3) 0.005(3)
O6 0.031(3) 0.049(3) 0.018(3) 0.000(2) 0.015(2) -0.002(2)
O1W 0.058(4) 0.047(4) 0.086(5) -0.023(3) 0.054(4) -0.013(3)
O2W 0.058(4) 0.031(3) 0.067(4) -0.001(3) 0.037(4) 0.004(3)
O3W 0.273(15) 0.080(7) 0.167(10) 0.012(6) 0.179(11) 0.022(7)
O4W 1.04(8) 0.59(5) 0.16(2) 0.10(3) 0.14(3) 0.52(6)
S1 0.0504(14) 0.0256(11) 0.0486(13) -0.0035(9) 0.0314(11) 0.0010(9)
S2 0.0504(13) 0.0267(10) 0.0233(9) -0.0012(8) 0.0210(9) -0.0023(9)
S3 0.0500(14) 0.0377(12) 0.0253(10) 0.0026(9) 0.0229(10) 0.0088(10)

loop_
_atom_type_symbol
_atom_type_description
_atom_type_scat_dispersion_real
_atom_type_scat_dispersion_imag
_atom_type_scat_source
C C 0.0033 0.0016 'International Tables Vol C Tables 4.2.6.8 and 6.1.1.4'
H H 0.0000 0.0000 'International Tables Vol C Tables 4.2.6.8 and 6.1.1.4'
N N 0.0061 0.0033 'International Tables Vol C Tables 4.2.6.8 and 6.1.1.4'
O O 0.0106 0.0060 'International Tables Vol C Tables 4.2.6.8 and 6.1.1.4'
S S 0.1246 0.1234 'International Tables Vol C Tables 4.2.6.8 and 6.1.1.4'
Ce Ce -0.2486 2.6331 'International Tables Vol C Tables 4.2.6.8 and 6.1.1.4'

loop_
_geom_angle_atom_site_label_1
_geom_angle_atom_site_label_2
_geom_angle_atom_site_label_3
_geom_angle
_geom_angle_site_symmetry_1
_geom_angle_site_symmetry_3
_geom_angle_publ_flag
O6 Ce1 O3 157.4(2) 4_575 4_576 ?
O6 Ce1 O2 128.16(17) 4_575 . ?
O3 Ce1 O2 74.09(18) 4_576 . ?
O6 Ce1 O5 112.86(17) 4_575 2_746 ?
O3 Ce1 O5 75.73(16) 4_576 2_746 ?
O2 Ce1 O5 70.4(2) . 2_746 ?
O6 Ce1 O1 78.67(18) 4_575 . ?
O3 Ce1 O1 123.90(18) 4_576 . ?
O2 Ce1 O1 50.24(18) . . ?
O5 Ce1 O1 79.40(19) 2_746 . ?
O6 Ce1 O4 74.60(16) 4_575 2_645 ?
O3 Ce1 O4 110.86(16) 4_576 2_645 ?
O2 Ce1 O4 78.69(19) . 2_645 ?
O5 Ce1 O4 145.35(18) 2_746 2_645 ?
O1 Ce1 O4 68.73(18) . 2_645 ?
O6 Ce1 O2W 82.00(17) 4_575 . ?
O3 Ce1 O2W 80.92(17) 4_576 . ?
O2 Ce1 O2W 139.36(19) . . ?
O5 Ce1 O2W 72.69(19) 2_746 . ?
O1 Ce1 O2W 136.29(19) . . ?
O4 Ce1 O2W 141.06(18) 2_645 . ?
O6 Ce1 O1W 80.32(17) 4_575 . ?
O3 Ce1 O1W 80.70(18) 4_576 . ?
O2 Ce1 O1W 131.36(19) . . ?
O5 Ce1 O1W 141.0(2) 2_746 . ?
O1 Ce1 O1W 139.4(2) . . ?
O4 Ce1 O1W 72.43(18) 2_645 . ?
O2W Ce1 O1W 73.28(19) . . ?
O6 Ce1 O3 118.56(16) 4_575 2_645 ?
O3 Ce1 O3 62.74(18) 4_576 2_645 ?
O2 Ce1 O3 66.85(18) . 2_645 ?
O5 Ce1 O3 126.40(16) 2_746 2_645 ?
O1 Ce1 O3 96.31(17) . 2_645 ?
O4 Ce1 O3 48.13(15) 2_645 2_645 ?
O2W Ce1 O3 127.31(18) . 2_645 ?
O1W Ce1 O3 64.67(18) . 2_645 ?
O6 Ce1 O6 64.25(19) 4_575 2_746 ?
O3 Ce1 O6 121.09(16) 4_576 2_746 ?
O2 Ce1 O6 99.42(18) . 2_746 ?
O5 Ce1 O6 48.62(15) 2_746 2_746 ?
O1 Ce1 O6 69.27(17) . 2_746 ?
O4 Ce1 O6 125.39(15) 2_645 2_746 ?
O2W Ce1 O6 67.03(17) . 2_746 ?
O1W Ce1 O6 129.21(16) . 2_746 ?
O3 Ce1 O6 164.94(17) 2_645 2_746 ?
O6 Ce1 C9 89.11(18) 4_575 2_746 ?
O3 Ce1 C9 98.29(17) 4_576 2_746 ?
O2 Ce1 C9 83.6(2) . 2_746 ?
O5 Ce1 C9 23.78(16) 2_746 2_746 ?
O1 Ce1 C9 72.16(19) . 2_746 ?
O4 Ce1 C9 139.79(18) 2_645 2_746 ?
O2W Ce1 C9 68.7(2) . 2_746 ?
O1W Ce1 C9 141.6(2) . 2_746 ?
O3 Ce1 C9 147.93(17) 2_645 2_746 ?
O6 Ce1 C9 24.87(16) 2_746 2_746 ?
O6 Ce1 C7 96.49(18) 4_575 2_645 ?
O3 Ce1 C7 87.35(18) 4_576 2_645 ?
O2 Ce1 C7 70.5(2) . 2_645 ?
O5 Ce1 C7 140.36(18) 2_746 2_645 ?
O1 Ce1 C7 81.05(19) . 2_645 ?
O4 Ce1 C7 23.51(16) 2_645 2_645 ?
O2W Ce1 C7 140.22(19) . 2_645 ?
O1W Ce1 C7 67.35(19) . 2_645 ?
O3 Ce1 C7 24.64(16) 2_645 2_645 ?
O6 Ce1 C7 146.89(17) 2_746 2_645 ?
C9 Ce1 C7 150.99(19) 2_746 2_645 ?
N3 C1 N1 125.5(7) . . ?
N3 C1 S1 121.7(6) . . ?
N1 C1 S1 112.8(6) . . ?
N1 C2 N2 126.5(6) . . ?
N1 C2 S2 118.9(5) . . ?
N2 C2 S2 114.7(5) . . ?
N2 C3 N3 126.5(7) . . ?
N2 C3 S3 113.5(5) . . ?
N3 C3 S3 120.1(6) . . ?
C5 C4 S1 107.4(6) . . ?
C5 C4 H4A 110.2 . . ?
S1 C4 H4A 110.2 . . ?
C5 C4 H4B 110.2 . . ?
S1 C4 H4B 110.2 . . ?
H4A C4 H4B 108.5 . . ?
O2 C5 O1 121.7(7) . . ?
O2 C5 C4 118.2(7) . . ?
O1 C5 C4 120.1(7) . . ?
C7 C6 S2 114.4(5) . . ?
C7 C6 H6A 108.7 . . ?
S2 C6 H6A 108.7 . . ?
C7 C6 H6B 108.7 . . ?
S2 C6 H6B 108.7 . . ?
H6A C6 H6B 107.6 . . ?
O4 C7 O3 121.9(7) . . ?
O4 C7 C6 122.9(6) . . ?
O3 C7 C6 115.2(6) . . ?
O4 C7 Ce1 57.5(4) . 2_655 ?
O3 C7 Ce1 64.4(4) . 2_655 ?
C6 C7 Ce1 178.3(5) . 2_655 ?
C9 C8 S3 113.1(5) . . ?
C9 C8 H8A 109.0 . . ?
S3 C8 H8A 109.0 . . ?
C9 C8 H8B 109.0 . . ?
S3 C8 H8B 109.0 . . ?
H8A C8 H8B 107.8 . . ?
O5 C9 O6 120.6(6) . . ?
O5 C9 C8 120.4(6) . . ?
O6 C9 C8 119.0(6) . . ?
O5 C9 Ce1 56.0(3) . 2_756 ?
O6 C9 Ce1 64.7(4) . 2_756 ?
C8 C9 Ce1 175.8(5) . 2_756 ?
C2 N1 C1 113.6(6) . . ?
C3 N2 C2 113.7(6) . . ?
C1 N3 C3 114.2(6) . . ?
C5 O1 Ce1 93.4(4) . . ?
C5 O2 Ce1 94.5(5) . . ?
C7 O3 Ce1 151.6(5) . 4_575 ?
C7 O3 Ce1 91.0(4) . 2_655 ?
Ce1 O3 Ce1 117.26(18) 4_575 2_655 ?
C7 O4 Ce1 98.9(4) . 2_655 ?
C9 O5 Ce1 100.2(4) . 2_756 ?
C9 O6 Ce1 153.8(5) . 4_576 ?
C9 O6 Ce1 90.4(4) . 2_756 ?
Ce1 O6 Ce1 115.75(19) 4_576 2_756 ?
Ce1 O1W H1WA 106.4 . . ?
Ce1 O1W H1WB 110.7 . . ?
H1WA O1W H1WB 109.5 . . ?
Ce1 O2W H2WA 107.3 . . ?
Ce1 O2W H2WB 110.5 . . ?
H2WA O2W H2WB 109.5 . . ?
H3WD O3W H3WB 109.5 . . ?
H4WB O4W H4WC 109.5 . . ?
C1 S1 C4 101.2(4) . . ?
C2 S2 C6 102.5(3) . . ?
C3 S3 C8 104.3(4) . . ?

loop_
_geom_bond_atom_site_label_1
_geom_bond_atom_site_label_2
_geom_bond_distance
_geom_bond_site_symmetry_2
_geom_bond_publ_flag
Ce1 O6 2.455(5) 4_575 ?
Ce1 O3 2.461(5) 4_576 ?
Ce1 O2 2.562(5) . ?
Ce1 O5 2.567(5) 2_746 ?
Ce1 O1 2.583(5) . ?
Ce1 O4 2.604(5) 2_645 ?
Ce1 O2W 2.641(5) . ?
Ce1 O1W 2.662(6) . ?
Ce1 O3 2.749(5) 2_645 ?
Ce1 O6 2.756(5) 2_746 ?
Ce1 C9 3.048(7) 2_746 ?
Ce1 C7 3.048(7) 2_645 ?
C1 N3 1.332(12) . ?
C1 N1 1.353(10) . ?
C1 S1 1.729(8) . ?
C2 N1 1.333(9) . ?
C2 N2 1.335(8) . ?
C2 S2 1.750(7) . ?
C3 N2 1.329(9) . ?
C3 N3 1.334(8) . ?
C3 S3 1.745(7) . ?
C4 C5 1.510(10) . ?
C4 S1 1.801(8) . ?
C4 H4A 0.9700 . ?
C4 H4B 0.9700 . ?
C5 O2 1.249(9) . ?
C5 O1 1.252(9) . ?
C6 C7 1.521(10) . ?
C6 S2 1.805(7) . ?
C6 H6A 0.9700 . ?
C6 H6B 0.9700 . ?
C7 O4 1.231(8) . ?
C7 O3 1.271(8) . ?
C7 Ce1 3.048(7) 2_655 ?
C8 C9 1.501(9) . ?
C8 S3 1.796(7) . ?
C8 H8A 0.9700 . ?
C8 H8B 0.9700 . ?
C9 O5 1.249(8) . ?
C9 O6 1.282(8) . ?
C9 Ce1 3.048(7) 2_756 ?
O3 Ce1 2.461(5) 4_575 ?
O3 Ce1 2.749(5) 2_655 ?
O4 Ce1 2.604(5) 2_655 ?
O5 Ce1 2.567(5) 2_756 ?
O6 Ce1 2.455(5) 4_576 ?
O6 Ce1 2.756(5) 2_756 ?
O1W H1WA 0.8500 . ?
O1W H1WB 0.8499 . ?
O2W H2WA 0.8500 . ?
O2W H2WB 0.8501 . ?
O3W H3WD 0.8500 . ?
O3W H3WB 0.8500 . ?
O4W H4WB 0.8500 . ?
O4W H4WC 0.8500 . ?

loop_
_geom_hbond_atom_site_label_D
_geom_hbond_atom_site_label_H
_geom_hbond_atom_site_label_A
_geom_hbond_distance_DH
_geom_hbond_distance_HA
_geom_hbond_distance_DA
_geom_hbond_angle_DHA
_geom_hbond_site_symmetry_A
O1W H1WB O4W 0.85 2.41 2.98(3) 125.1 .
O3W H3WD O4W 0.85 1.92 2.77(3) 176.1 .
O2W H2WB O1 0.85 2.15 2.876(8) 143.2 3_766
O1W H1WB O2 0.85 1.88 2.660(8) 152.2 3_666
O4W H4WC N1 0.85 2.58 3.36(3) 153.5 2_645
O4W H4WC S1 0.85 2.35 3.02(3) 135.0 2_645
O4W H4WB O5 0.85 1.90 2.72(3) 162.4 4_475
O2W H2WB O3W 0.85 2.53 3.072(14) 122.7 4_666
O2W H2WA N2 0.85 2.31 3.083(8) 150.9 1_545
O3W H3WB O4 0.85 2.23 2.876(10) 132.8 1_545
O1W H1WA S2 0.85 2.80 3.473(6) 137.5 1_545
